data_4077107
loop_
_publ_author_name
'Forbes, Glenn C.'
'Kennedy, Alan R.'
'Mulvey, Robert E.'
'Roberts, Brett A.'
'Rowlings, Ren\'e B.'

_publ_section_title
;
 Alkali Metal Cation&#x2212;\p Interactions Stabilized Solely by
 [M{N(SiMe3)2}3]-Anions (M = Mg or Zn):&#x00A0; The Competing Influence of
 Alkali Metal&#x00B7;&#x00B7;&#x00B7;C(Me) Agostic Interactions
;
_journal_issue 23
_journal_name_full Organometallics
_journal_page_first 5115
_journal_paper_doi 10.1021/om020596u
_journal_volume 21
_journal_year 2002
_chemical_formula_sum 'C32 H70 K Mg N3 Si6'
_chemical_formula_weight 728.86
_chemical_name_systematic
; 
 ? 
;
_space_group_IT_number 2
_symmetry_cell_setting triclinic
_symmetry_space_group_name_Hall '-P 1'
_symmetry_space_group_name_H-M 'P -1'
_atom_sites_solution_hydrogens geom
_atom_sites_solution_primary direct
_atom_sites_solution_secondary difmap
_audit_creation_method SHELXL-97
_cell_angle_alpha 83.78(3)
_cell_angle_beta 74.15(2)
_cell_angle_gamma 86.35(2)
_cell_formula_units_Z 2
_cell_length_a 11.506(2)
_cell_length_b 11.676(4)
_cell_length_c 17.819(5)
_cell_measurement_reflns_used 23
_cell_measurement_temperature 123(2)
_cell_measurement_theta_max 18.36
_cell_measurement_theta_min 15.07
_cell_volume 2287.9(11)
_computing_data_collection 'Rigaku/MSC diffractometer control'
_computing_data_reduction texsan
_computing_structure_refinement 'SHELXL-97 (Sheldrick, 1997)'
_computing_structure_solution SIR
_diffrn_ambient_temperature 123(2)
_diffrn_measured_fraction_theta_full 0.994
_diffrn_measured_fraction_theta_max 0.994
_diffrn_measurement_device_type 'Rigaku AFC7S'
_diffrn_measurement_method 'omega/2theta scans'
_diffrn_radiation_monochromator graphite
_diffrn_radiation_source 'fine-focus sealed tube'
_diffrn_radiation_type MoK\a
_diffrn_radiation_wavelength 0.71069
_diffrn_reflns_av_R_equivalents 0.0453
_diffrn_reflns_av_sigmaI/netI 0.0479
_diffrn_reflns_limit_h_max 13
_diffrn_reflns_limit_h_min 0
_diffrn_reflns_limit_k_max 13
_diffrn_reflns_limit_k_min -13
_diffrn_reflns_limit_l_max 21
_diffrn_reflns_limit_l_min -20
_diffrn_reflns_number 8479
_diffrn_reflns_theta_full 25.05
_diffrn_reflns_theta_max 25.05
_diffrn_reflns_theta_min 2.59
_diffrn_standards_decay_% 3.79
_diffrn_standards_interval_count 150
_diffrn_standards_number 3
_exptl_absorpt_coefficient_mu 0.310
_exptl_absorpt_correction_type none
_exptl_crystal_colour colourless
_exptl_crystal_density_diffrn 1.058
_exptl_crystal_density_method 'not measured'
_exptl_crystal_description chip
_exptl_crystal_F_000 796
_exptl_crystal_size_max 0.55
_exptl_crystal_size_mid 0.40
_exptl_crystal_size_min 0.20
_refine_diff_density_max 0.428
_refine_diff_density_min -0.463
_refine_diff_density_rms 0.082
_refine_ls_extinction_method none
_refine_ls_goodness_of_fit_ref 1.046
_refine_ls_hydrogen_treatment mixed
_refine_ls_matrix_type full
_refine_ls_number_parameters 441
_refine_ls_number_reflns 8044
_refine_ls_number_restraints 0
_refine_ls_restrained_S_all 1.046
_refine_ls_R_factor_all 0.0880
_refine_ls_R_factor_gt 0.0532
_refine_ls_shift/su_max 0.008
_refine_ls_shift/su_mean 0.000
_refine_ls_structure_factor_coef Fsqd
_refine_ls_weighting_details 'w=1/[\s^2^(Fo^2^)+(0.1036P)^2^+1.1583P] where P=(Fo^2^+2Fc^2^)/3'
_refine_ls_weighting_scheme calc
_refine_ls_wR_factor_gt 0.1429
_refine_ls_wR_factor_ref 0.1645
_reflns_number_gt 5737
_reflns_number_total 8044
_reflns_threshold_expression >2sigma(I)
_cod_data_source_file om020596u.cif
_cod_data_source_block m34
_cod_depositor_comments
;
The following automatic conversions were performed:

'_refine_ls_weighting_scheme' value 'calc
w=1/[\s^2^(Fo^2^)+(0.1036P)^2^+1.1583P] where P=(Fo^2^+2Fc^2^)/3' was
changed to 'calc'. New tag '_refine_ls_weighting_details' was
created. The value of the new tag was set to
'w=1/[\s^2^(Fo^2^)+(0.1036P)^2^+1.1583P] where P=(Fo^2^+2Fc^2^)/3'.

Automatic conversion script
Id: cif_fix_values 3143 2015-03-26 13:38:13Z robertas 
;
_cod_original_sg_symbol_H-M P-1
_cod_database_code 4077107

loop_
_symmetry_equiv_pos_as_xyz
'x, y, z'
'-x, -y, -z'

loop_
_atom_site_label
_atom_site_type_symbol
_atom_site_fract_x
_atom_site_fract_y
_atom_site_fract_z
_atom_site_U_iso_or_equiv
_atom_site_adp_type
_atom_site_occupancy
_atom_site_calc_flag
_atom_site_refinement_flags
K1 K 0.65701(6) -0.13169(6) 0.23376(4) 0.03018(19) Uani 1 d .
Si1 Si 0.87310(8) -0.41768(7) 0.37337(5) 0.0266(2) Uani 1 d .
Si2 Si 0.70495(8) -0.54842(8) 0.31625(6) 0.0284(2) Uani 1 d .
Si3 Si 0.96057(8) -0.85542(7) 0.37047(5) 0.0248(2) Uani 1 d .
Si4 Si 1.00768(8) -0.86510(7) 0.19757(5) 0.0244(2) Uani 1 d .
Si5 Si 1.27741(8) -0.58517(8) 0.19179(6) 0.0290(2) Uani 1 d .
Si6 Si 1.11356(9) -0.43004(8) 0.12156(6) 0.0305(2) Uani 1 d .
Mg1 Mg 0.99001(9) -0.61652(8) 0.26263(6) 0.0231(2) Uani 1 d .
N1 N 0.8464(2) -0.5214(2) 0.32057(16) 0.0253(6) Uani 1 d .
N2 N 0.9850(2) -0.7906(2) 0.27709(15) 0.0243(6) Uani 1 d .
N3 N 1.1349(2) -0.5402(2) 0.18796(16) 0.0257(6) Uani 1 d .
C1 C 0.8467(4) -0.2658(3) 0.3301(3) 0.0392(9) Uani 1 d .
C2 C 1.0339(3) -0.4267(3) 0.3790(2) 0.0334(8) Uani 1 d .
H2A H 1.0487 -0.4994 0.4086 0.050 Uiso 1 calc R
H2B H 1.0485 -0.3619 0.4054 0.050 Uiso 1 calc R
H2C H 1.0884 -0.4237 0.3260 0.050 Uiso 1 calc R
C3 C 0.7742(3) -0.4219(3) 0.4767(2) 0.0396(8) Uani 1 d .
H3A H 0.6896 -0.4080 0.4759 0.059 Uiso 1 calc R
H3B H 0.7979 -0.3623 0.5037 0.059 Uiso 1 calc R
H3C H 0.7835 -0.4978 0.5043 0.059 Uiso 1 calc R
C4 C 0.6204(4) -0.4130(4) 0.2894(3) 0.0494(11) Uani 1 d .
C5 C 0.7070(3) -0.6474(3) 0.2398(2) 0.0366(8) Uani 1 d .
H5A H 0.7527 -0.6131 0.1884 0.055 Uiso 1 calc R
H5B H 0.6239 -0.6593 0.2387 0.055 Uiso 1 calc R
H5C H 0.7454 -0.7217 0.2523 0.055 Uiso 1 calc R
C6 C 0.6045(4) -0.6158(4) 0.4098(2) 0.0483(10) Uani 1 d .
H6A H 0.6468 -0.6830 0.4295 0.072 Uiso 1 calc R
H6B H 0.5304 -0.6401 0.4000 0.072 Uiso 1 calc R
H6C H 0.5838 -0.5595 0.4488 0.072 Uiso 1 calc R
C7 C 0.8072(4) -0.9185(3) 0.4106(2) 0.0431(9) Uani 1 d .
H7A H 0.7448 -0.8591 0.4061 0.065 Uiso 1 calc R
H7B H 0.7961 -0.9468 0.4659 0.065 Uiso 1 calc R
H7C H 0.8009 -0.9826 0.3809 0.065 Uiso 1 calc R
C8 C 0.9718(4) -0.7498(3) 0.4397(2) 0.0364(8) Uani 1 d .
H8A H 1.0541 -0.7216 0.4254 0.055 Uiso 1 calc R
H8B H 0.9527 -0.7876 0.4932 0.055 Uiso 1 calc R
H8C H 0.9145 -0.6848 0.4367 0.055 Uiso 1 calc R
C9 C 1.0709(4) -0.9772(3) 0.3807(2) 0.0438(10) Uani 1 d .
H9A H 1.0624 -1.0383 0.3491 0.066 Uiso 1 calc R
H9B H 1.0546 -1.0078 0.4359 0.066 Uiso 1 calc R
H9C H 1.1533 -0.9492 0.3625 0.066 Uiso 1 calc R
C10 C 0.8827(4) -0.9667(3) 0.2048(2) 0.0347(8) Uani 1 d .
C11 C 1.1509(3) -0.9579(3) 0.1762(2) 0.0378(8) Uani 1 d .
H11A H 1.2169 -0.9162 0.1846 0.057 Uiso 1 calc R
H11B H 1.1715 -0.9764 0.1217 0.057 Uiso 1 calc R
H11C H 1.1388 -1.0294 0.2113 0.057 Uiso 1 calc R
C12 C 1.0130(3) -0.7660(3) 0.10669(19) 0.0306(7) Uani 1 d .
H12A H 0.9357 -0.7227 0.1127 0.046 Uiso 1 calc R
H12B H 1.0278 -0.8113 0.0616 0.046 Uiso 1 calc R
H12C H 1.0783 -0.7122 0.0982 0.046 Uiso 1 calc R
C13 C 1.2768(3) -0.6642(4) 0.2891(2) 0.0443(9) Uani 1 d .
H13A H 1.2448 -0.6127 0.3305 0.067 Uiso 1 calc R
H13B H 1.3595 -0.6900 0.2891 0.067 Uiso 1 calc R
H13C H 1.2258 -0.7312 0.2986 0.067 Uiso 1 calc R
C14 C 1.3557(4) -0.6841(4) 0.1156(3) 0.0483(10) Uani 1 d .
H14A H 1.3031 -0.7475 0.1170 0.072 Uiso 1 calc R
H14B H 1.4312 -0.7153 0.1264 0.072 Uiso 1 calc R
H14C H 1.3736 -0.6410 0.0636 0.072 Uiso 1 calc R
C15 C 1.3848(4) -0.4647(3) 0.1758(2) 0.0442(9) Uani 1 d .
H15A H 1.3919 -0.4233 0.1240 0.066 Uiso 1 calc R
H15B H 1.4645 -0.4965 0.1789 0.066 Uiso 1 calc R
H15C H 1.3542 -0.4113 0.2162 0.066 Uiso 1 calc R
C16 C 1.2150(4) -0.4415(3) 0.0199(2) 0.0420(9) Uani 1 d .
H16A H 1.2991 -0.4324 0.0198 0.063 Uiso 1 calc R
H16B H 1.1917 -0.3809 -0.0164 0.063 Uiso 1 calc R
H16C H 1.2070 -0.5172 0.0031 0.063 Uiso 1 calc R
C17 C 1.1353(4) -0.2827(3) 0.1494(2) 0.0430(9) Uani 1 d .
H17A H 1.0910 -0.2762 0.2043 0.065 Uiso 1 calc R
H17B H 1.1046 -0.2233 0.1157 0.065 Uiso 1 calc R
H17C H 1.2215 -0.2723 0.1426 0.065 Uiso 1 calc R
C18 C 0.9547(4) -0.4253(3) 0.1111(3) 0.0444(9) Uani 1 d .
H18A H 0.9381 -0.4994 0.0957 0.067 Uiso 1 calc R
H18B H 0.9460 -0.3636 0.0709 0.067 Uiso 1 calc R
H18C H 0.8974 -0.4105 0.1613 0.067 Uiso 1 calc R
C19 C 0.6846(4) 0.1405(3) 0.0568(3) 0.0526(11) Uani 1 d .
H19A H 0.6440 0.1852 0.0209 0.079 Uiso 1 calc R
H19B H 0.7723 0.1445 0.0351 0.079 Uiso 1 calc R
H19C H 0.6607 0.1725 0.1077 0.079 Uiso 1 calc R
C20 C 0.6488(3) 0.0166(3) 0.0673(2) 0.0371(8) Uani 1 d .
C21 C 0.7354(3) -0.0720(3) 0.0489(2) 0.0365(8) Uani 1 d .
H21 H 0.8182 -0.0541 0.0295 0.044 Uiso 1 calc R
C22 C 0.7031(4) -0.1855(4) 0.0584(2) 0.0445(9) Uani 1 d .
H22 H 0.7634 -0.2449 0.0450 0.053 Uiso 1 calc R
C23 C 0.5820(4) -0.2131(4) 0.0878(2) 0.0489(10) Uani 1 d .
H23 H 0.5593 -0.2912 0.0955 0.059 Uiso 1 calc R
C24 C 0.4960(4) -0.1262(4) 0.1053(2) 0.0483(10) Uani 1 d .
H24 H 0.4132 -0.1445 0.1245 0.058 Uiso 1 calc R
C25 C 0.5282(4) -0.0125(4) 0.0955(2) 0.0440(9) Uani 1 d .
H25 H 0.4673 0.0466 0.1083 0.053 Uiso 1 calc R
C26 C 0.3171(5) -0.2545(6) 0.3682(4) 0.095(2) Uani 1 d .
H26A H 0.3637 -0.3236 0.3808 0.143 Uiso 1 calc R
H26B H 0.2974 -0.2606 0.3186 0.143 Uiso 1 calc R
H26C H 0.2422 -0.2474 0.4101 0.143 Uiso 1 calc R
C27 C 0.3910(3) -0.1495(4) 0.3605(3) 0.0523(12) Uani 1 d .
C28 C 0.4693(4) -0.1447(4) 0.4081(2) 0.0477(10) Uani 1 d .
H28 H 0.4782 -0.2092 0.4438 0.057 Uiso 1 calc R
C29 C 0.5338(4) -0.0465(4) 0.4036(2) 0.0497(11) Uani 1 d .
H29 H 0.5859 -0.0438 0.4364 0.060 Uiso 1 calc R
C30 C 0.5223(5) 0.0463(4) 0.3519(3) 0.0614(12) Uani 1 d .
H30 H 0.5661 0.1137 0.3491 0.074 Uiso 1 calc R
C31 C 0.4482(5) 0.0422(5) 0.3044(3) 0.0667(14) Uani 1 d .
H31 H 0.4409 0.1068 0.2684 0.080 Uiso 1 calc R
C32 C 0.3841(4) -0.0543(5) 0.3079(3) 0.0616(14) Uani 1 d .
H32 H 0.3340 -0.0559 0.2736 0.074 Uiso 1 calc R
H1A H 0.871(3) -0.262(3) 0.277(3) 0.036(11) Uiso 1 d .
H1B H 0.899(4) -0.216(4) 0.344(3) 0.056(13) Uiso 1 d .
H1C H 0.764(4) -0.239(3) 0.349(2) 0.035(10) Uiso 1 d .
H4A H 0.544(6) -0.429(5) 0.284(3) 0.092(19) Uiso 1 d .
H4B H 0.610(4) -0.352(4) 0.330(3) 0.068(14) Uiso 1 d .
H4C H 0.667(5) -0.377(4) 0.240(3) 0.068(16) Uiso 1 d .
H10A H 0.806(3) -0.921(3) 0.215(2) 0.032(9) Uiso 1 d .
H10B H 0.883(4) -1.021(4) 0.246(3) 0.051(12) Uiso 1 d .
H10C H 0.900(4) -1.004(4) 0.159(3) 0.055(13) Uiso 1 d .

loop_
_atom_site_aniso_label
_atom_site_aniso_U_11
_atom_site_aniso_U_22
_atom_site_aniso_U_33
_atom_site_aniso_U_23
_atom_site_aniso_U_13
_atom_site_aniso_U_12
K1 0.0300(4) 0.0299(4) 0.0294(4) 0.0030(3) -0.0076(3) -0.0027(3)
Si1 0.0298(5) 0.0218(4) 0.0311(5) -0.0021(3) -0.0133(4) -0.0001(3)
Si2 0.0253(4) 0.0243(5) 0.0379(5) -0.0056(4) -0.0119(4) 0.0006(3)
Si3 0.0264(4) 0.0208(4) 0.0253(4) 0.0030(3) -0.0055(4) -0.0018(3)
Si4 0.0300(5) 0.0181(4) 0.0261(5) 0.0009(3) -0.0102(4) -0.0024(3)
Si5 0.0265(5) 0.0286(5) 0.0329(5) -0.0005(4) -0.0097(4) -0.0054(4)
Si6 0.0358(5) 0.0240(5) 0.0322(5) 0.0066(4) -0.0116(4) -0.0084(4)
Mg1 0.0250(5) 0.0172(5) 0.0284(6) 0.0014(4) -0.0103(4) -0.0023(4)
N1 0.0267(13) 0.0199(13) 0.0319(15) -0.0034(11) -0.0115(12) -0.0019(10)
N2 0.0275(13) 0.0198(13) 0.0256(14) 0.0031(10) -0.0085(11) -0.0029(10)
N3 0.0276(14) 0.0209(13) 0.0298(14) 0.0028(11) -0.0108(11) -0.0050(10)
C1 0.050(2) 0.0234(18) 0.052(3) -0.0033(16) -0.028(2) 0.0013(16)
C2 0.0357(18) 0.0305(18) 0.039(2) -0.0068(15) -0.0162(16) -0.0033(14)
C3 0.044(2) 0.041(2) 0.037(2) -0.0101(16) -0.0136(17) -0.0020(16)
C4 0.047(2) 0.036(2) 0.079(3) -0.017(2) -0.040(3) 0.0112(18)
C5 0.0332(18) 0.0357(19) 0.046(2) -0.0090(16) -0.0163(16) -0.0045(15)
C6 0.036(2) 0.057(3) 0.049(2) -0.013(2) -0.0011(18) -0.0118(18)
C7 0.043(2) 0.045(2) 0.035(2) 0.0008(17) 0.0002(17) -0.0123(17)
C8 0.048(2) 0.0315(18) 0.0321(19) -0.0014(15) -0.0141(16) -0.0062(16)
C9 0.051(2) 0.042(2) 0.0297(19) 0.0090(16) -0.0042(17) 0.0141(18)
C10 0.044(2) 0.0298(18) 0.032(2) 0.0030(16) -0.0128(17) -0.0117(16)
C11 0.047(2) 0.0318(19) 0.036(2) -0.0046(15) -0.0140(17) 0.0050(16)
C12 0.0356(18) 0.0283(17) 0.0285(17) -0.0003(13) -0.0103(14) -0.0011(14)
C13 0.035(2) 0.048(2) 0.049(2) 0.0101(18) -0.0170(18) 0.0032(17)
C14 0.042(2) 0.047(2) 0.055(3) -0.015(2) -0.0092(19) 0.0013(18)
C15 0.038(2) 0.045(2) 0.052(2) -0.0004(18) -0.0150(18) -0.0112(17)
C16 0.053(2) 0.044(2) 0.0314(19) 0.0062(16) -0.0162(17) -0.0122(18)
C17 0.057(2) 0.0235(18) 0.046(2) 0.0035(16) -0.0108(19) -0.0081(16)
C18 0.044(2) 0.038(2) 0.054(2) 0.0145(18) -0.0241(19) -0.0031(17)
C19 0.060(3) 0.042(2) 0.052(3) 0.0132(19) -0.015(2) -0.008(2)
C20 0.043(2) 0.040(2) 0.0281(18) 0.0069(15) -0.0122(16) -0.0047(16)
C21 0.0313(18) 0.052(2) 0.0241(17) 0.0015(15) -0.0037(14) -0.0092(16)
C22 0.058(2) 0.047(2) 0.0278(19) -0.0097(16) -0.0069(18) -0.0044(19)
C23 0.065(3) 0.049(2) 0.035(2) -0.0031(18) -0.0122(19) -0.025(2)
C24 0.039(2) 0.072(3) 0.034(2) 0.0017(19) -0.0079(17) -0.021(2)
C25 0.037(2) 0.058(3) 0.036(2) 0.0060(18) -0.0120(17) -0.0025(18)
C26 0.047(3) 0.123(5) 0.110(5) -0.066(4) 0.018(3) -0.038(3)
C27 0.0238(18) 0.075(3) 0.054(3) -0.037(2) 0.0117(17) -0.0106(19)
C28 0.042(2) 0.057(3) 0.036(2) -0.0051(18) 0.0046(17) -0.0048(19)
C29 0.036(2) 0.074(3) 0.039(2) -0.022(2) -0.0017(17) -0.012(2)
C30 0.066(3) 0.044(3) 0.070(3) -0.022(2) -0.005(3) 0.001(2)
C31 0.063(3) 0.059(3) 0.071(3) -0.010(3) -0.012(3) 0.028(3)
C32 0.033(2) 0.101(4) 0.056(3) -0.027(3) -0.018(2) 0.024(2)

loop_
_atom_type_symbol
_atom_type_description
_atom_type_scat_dispersion_real
_atom_type_scat_dispersion_imag
_atom_type_scat_source
K K 0.2009 0.2494 'International Tables Vol C Tables 4.2.6.8 and 6.1.1.4'
Si Si 0.0817 0.0704 'International Tables Vol C Tables 4.2.6.8 and 6.1.1.4'
Mg Mg 0.0486 0.0363 'International Tables Vol C Tables 4.2.6.8 and 6.1.1.4'
N N 0.0061 0.0033 'International Tables Vol C Tables 4.2.6.8 and 6.1.1.4'
C C 0.0033 0.0016 'International Tables Vol C Tables 4.2.6.8 and 6.1.1.4'
H H 0.0000 0.0000 'International Tables Vol C Tables 4.2.6.8 and 6.1.1.4'

loop_
_geom_angle_atom_site_label_1
_geom_angle_atom_site_label_2
_geom_angle_atom_site_label_3
_geom_angle
_geom_angle_site_symmetry_1
_geom_angle_site_symmetry_3
C31 K1 C30 25.07(14) . .
C31 K1 C22 119.58(13) . .
C30 K1 C22 141.81(13) . .
C31 K1 C32 25.18(14) . .
C30 K1 C32 44.16(13) . .
C22 K1 C32 111.93(12) . .
C31 K1 C21 107.84(13) . .
C30 K1 C21 123.34(13) . .
C22 K1 C21 25.17(10) . .
C32 K1 C21 111.61(12) . .
C31 K1 C23 103.79(14) . .
C30 K1 C23 128.85(14) . .
C22 K1 C23 25.30(11) . .
C32 K1 C23 89.53(12) . .
C21 K1 C23 44.16(10) . .
C31 K1 C29 43.84(13) . .
C30 K1 C29 24.86(12) . .
C22 K1 C29 162.57(12) . .
C32 K1 C29 50.99(11) . .
C21 K1 C29 148.19(12) . .
C23 K1 C29 139.84(11) . .
C31 K1 C10 98.88(14) . 1_565
C30 K1 C10 83.89(12) . 1_565
C22 K1 C10 96.61(11) . 1_565
C32 K1 C10 124.04(13) . 1_565
C21 K1 C10 76.37(10) . 1_565
C23 K1 C10 120.22(11) . 1_565
C29 K1 C10 92.30(11) . 1_565
C31 K1 C28 50.93(13) . .
C30 K1 C28 43.75(12) . .
C22 K1 C28 146.36(11) . .
C32 K1 C28 43.49(12) . .
C21 K1 C28 155.08(11) . .
C23 K1 C28 121.18(11) . .
C29 K1 C28 24.78(11) . .
C10 K1 C28 116.13(11) 1_565 .
C31 K1 C27 44.11(14) . .
C30 K1 C27 51.42(12) . .
C22 K1 C27 122.74(11) . .
C32 K1 C27 24.79(13) . .
C21 K1 C27 131.79(11) . .
C23 K1 C27 97.49(11) . .
C29 K1 C27 43.92(10) . .
C10 K1 C27 134.55(11) 1_565 .
C28 K1 C27 24.81(11) . .
C31 K1 C20 83.11(13) . .
C30 K1 C20 99.73(12) . .
C22 K1 C20 43.96(10) . .
C32 K1 C20 89.67(12) . .
C21 K1 C20 24.76(9) . .
C23 K1 C20 50.96(10) . .
C29 K1 C20 124.41(12) . .
C10 K1 C20 78.66(10) 1_565 .
C28 K1 C20 132.26(11) . .
C27 K1 C20 112.91(12) . .
C31 K1 C24 79.85(14) . .
C30 K1 C24 104.81(13) . .
C22 K1 C24 43.24(11) . .
C32 K1 C24 68.69(11) . .
C21 K1 C24 50.13(10) . .
C23 K1 C24 24.22(11) . .
C29 K1 C24 119.53(11) . .
C10 K1 C24 121.45(10) 1_565 .
C28 K1 C24 107.67(11) . .
C27 K1 C24 82.90(11) . .
C20 K1 C24 42.85(10) . .
C31 K1 H1A 138.9(8) . .
C30 K1 H1A 114.3(8) . .
C22 K1 H1A 101.1(8) . .
C32 K1 H1A 141.4(8) . .
C21 K1 H1A 106.8(8) . .
C23 K1 H1A 116.5(8) . .
C29 K1 H1A 96.1(8) . .
C10 K1 H1A 68.7(7) 1_565 .
C28 K1 H1A 98.0(8) . .
C27 K1 H1A 118.3(8) . .
C20 K1 H1A 128.7(8) . .
C24 K1 H1A 140.7(8) . .
C31 K1 H1C 111.4(8) . .
C30 K1 H1C 89.2(8) . .
C22 K1 H1C 128.7(8) . .
C32 K1 H1C 111.4(8) . .
C21 K1 H1C 137.0(8) . .
C23 K1 H1C 135.5(8) . .
C29 K1 H1C 67.5(8) . .
C10 K1 H1C 80.7(8) 1_565 .
C28 K1 H1C 67.9(8) . .
C27 K1 H1C 89.7(8) . .
C20 K1 H1C 156.5(8) . .
C24 K1 H1C 154.4(8) . .
H1A K1 H1C 30.3(11) . .
C31 K1 H4B 107.4(10) . .
C30 K1 H4B 102.3(10) . .
C22 K1 H4B 106.5(10) . .
C32 K1 H4B 88.5(10) . .
C21 K1 H4B 131.3(10) . .
C23 K1 H4B 95.1(10) . .
C29 K1 H4B 78.8(10) . .
C10 K1 H4B 129.0(10) 1_565 .
C28 K1 H4B 59.3(10) . .
C27 K1 H4B 64.5(10) . .
C20 K1 H4B 146.1(10) . .
C24 K1 H4B 106.0(10) . .
H1A K1 H4B 62.6(12) . .
H1C K1 H4B 49.3(12) . .
C31 K1 H4C 131.6(11) . .
C30 K1 H4C 133.9(11) . .
C22 K1 H4C 75.0(11) . .
C32 K1 H4C 107.3(11) . .
C21 K1 H4C 99.1(11) . .
C23 K1 H4C 69.5(10) . .
C29 K1 H4C 111.2(11) . .
C10 K1 H4C 126.6(10) 1_565 .
C28 K1 H4C 90.2(11) . .
C27 K1 H4C 88.1(11) . .
C20 K1 H4C 118.0(11) . .
C24 K1 H4C 88.2(10) . .
H1A K1 H4C 61.9(12) . .
H1C K1 H4C 66.9(13) . .
H4B K1 H4C 32.4(14) . .
N1 Si1 C2 111.34(14) . .
N1 Si1 C3 114.60(15) . .
C2 Si1 C3 107.08(17) . .
N1 Si1 C1 113.30(16) . .
C2 Si1 C1 106.09(17) . .
C3 Si1 C1 103.8(2) . .
N1 Si1 Mg1 34.08(9) . .
C2 Si1 Mg1 77.59(11) . .
C3 Si1 Mg1 132.31(13) . .
C1 Si1 Mg1 120.84(15) . .
N1 Si2 C6 114.82(17) . .
N1 Si2 C5 112.35(15) . .
C6 Si2 C5 105.80(18) . .
N1 Si2 C4 112.21(18) . .
C6 Si2 C4 105.6(2) . .
C5 Si2 C4 105.36(19) . .
N1 Si2 Mg1 33.06(9) . .
C6 Si2 Mg1 121.17(14) . .
C5 Si2 Mg1 79.87(12) . .
C4 Si2 Mg1 129.84(18) . .
N2 Si3 C8 110.88(15) . .
N2 Si3 C9 113.57(15) . .
C8 Si3 C9 106.73(18) . .
N2 Si3 C7 113.80(16) . .
C8 Si3 C7 106.03(18) . .
C9 Si3 C7 105.26(19) . .
N2 Si3 Mg1 34.25(9) . .
C8 Si3 Mg1 77.16(12) . .
C9 Si3 Mg1 131.87(13) . .
C7 Si3 Mg1 119.97(13) . .
N2 Si4 C12 111.34(14) . .
N2 Si4 C11 114.81(15) . .
C12 Si4 C11 106.65(16) . .
N2 Si4 C10 113.36(16) . .
C12 Si4 C10 105.03(16) . .
C11 Si4 C10 104.89(18) . .
N2 Si4 Mg1 33.22(9) . .
C12 Si4 Mg1 78.41(11) . .
C11 Si4 Mg1 123.17(12) . .
C10 Si4 Mg1 128.98(14) . .
N3 Si5 C13 111.42(16) . .
N3 Si5 C14 114.28(17) . .
C13 Si5 C14 106.5(2) . .
N3 Si5 C15 113.82(16) . .
C13 Si5 C15 106.42(19) . .
C14 Si5 C15 103.68(19) . .
N3 Si5 Mg1 32.66(9) . .
C13 Si5 Mg1 80.68(12) . .
C14 Si5 Mg1 115.53(14) . .
C15 Si5 Mg1 136.45(14) . .
N3 Si6 C16 113.77(16) . .
N3 Si6 C18 111.19(15) . .
C16 Si6 C18 105.48(19) . .
N3 Si6 C17 113.63(16) . .
C16 Si6 C17 106.69(18) . .
C18 Si6 C17 105.40(19) . .
N3 Si6 Mg1 33.14(9) . .
C16 Si6 Mg1 133.66(13) . .
C18 Si6 Mg1 79.20(12) . .
C17 Si6 Mg1 116.52(13) . .
N3 Mg1 N2 119.58(12) . .
N3 Mg1 N1 120.99(12) . .
N2 Mg1 N1 119.39(12) . .
N3 Mg1 Si3 132.37(9) . .
N2 Mg1 Si3 28.38(8) . .
N1 Mg1 Si3 101.82(9) . .
N3 Mg1 Si1 102.39(9) . .
N2 Mg1 Si1 133.57(9) . .
N1 Mg1 Si1 28.07(7) . .
Si3 Mg1 Si1 107.32(5) . .
N3 Mg1 Si4 101.56(9) . .
N2 Mg1 Si4 27.30(8) . .
N1 Mg1 Si4 131.48(8) . .
Si3 Mg1 Si4 55.68(3) . .
Si1 Mg1 Si4 156.00(4) . .
N3 Mg1 Si6 27.51(8) . .
N2 Mg1 Si6 134.92(9) . .
N1 Mg1 Si6 100.43(9) . .
Si3 Mg1 Si6 157.66(4) . .
Si1 Mg1 Si6 91.51(4) . .
Si4 Mg1 Si6 109.35(5) . .
N3 Mg1 Si2 134.08(9) . .
N2 Mg1 Si2 100.52(9) . .
N1 Mg1 Si2 27.22(7) . .
Si3 Mg1 Si2 93.55(4) . .
Si1 Mg1 Si2 55.29(3) . .
Si4 Mg1 Si2 105.50(4) . .
Si6 Mg1 Si2 107.29(4) . .
N3 Mg1 Si5 27.17(8) . .
N2 Mg1 Si5 100.12(9) . .
N1 Mg1 Si5 136.80(8) . .
Si3 Mg1 Si5 106.06(4) . .
Si1 Mg1 Si5 110.53(4) . .
Si4 Mg1 Si5 91.65(4) . .
Si6 Mg1 Si5 54.68(4) . .
Si2 Mg1 Si5 159.15(4) . .
Si2 N1 Si1 122.43(16) . .
Si2 N1 Mg1 119.72(14) . .
Si1 N1 Mg1 117.84(14) . .
Si4 N2 Si3 123.14(15) . .
Si4 N2 Mg1 119.47(14) . .
Si3 N2 Mg1 117.37(14) . .
Si6 N3 Si5 120.48(16) . .
Si6 N3 Mg1 119.35(15) . .
Si5 N3 Mg1 120.17(14) . .
Si1 C1 K1 136.87(18) . .
Si1 C1 H1A 110(3) . .
K1 C1 H1A 63(2) . .
Si1 C1 H1B 108(3) . .
K1 C1 H1B 115(3) . .
H1A C1 H1B 105(4) . .
Si1 C1 H1C 112(2) . .
K1 C1 H1C 50(2) . .
H1A C1 H1C 112(3) . .
H1B C1 H1C 109(3) . .
Si1 C2 H2A 109.5 . .
Si1 C2 H2B 109.5 . .
H2A C2 H2B 109.5 . .
Si1 C2 H2C 109.5 . .
H2A C2 H2C 109.5 . .
H2B C2 H2C 109.5 . .
Si1 C3 H3A 109.5 . .
Si1 C3 H3B 109.5 . .
H3A C3 H3B 109.5 . .
Si1 C3 H3C 109.5 . .
H3A C3 H3C 109.5 . .
H3B C3 H3C 109.5 . .
Si2 C4 K1 141.7(2) . .
Si2 C4 H4A 112(4) . .
K1 C4 H4A 106(4) . .
Si2 C4 H4B 112(3) . .
K1 C4 H4B 58(3) . .
H4A C4 H4B 110(4) . .
Si2 C4 H4C 109(3) . .
K1 C4 H4C 52(3) . .
H4A C4 H4C 108(5) . .
H4B C4 H4C 106(4) . .
Si2 C5 H5A 109.5 . .
Si2 C5 H5B 109.5 . .
H5A C5 H5B 109.5 . .
Si2 C5 H5C 109.5 . .
H5A C5 H5C 109.5 . .
H5B C5 H5C 109.5 . .
Si2 C6 H6A 109.5 . .
Si2 C6 H6B 109.5 . .
H6A C6 H6B 109.5 . .
Si2 C6 H6C 109.5 . .
H6A C6 H6C 109.5 . .
H6B C6 H6C 109.5 . .
Si3 C7 H7A 109.5 . .
Si3 C7 H7B 109.5 . .
H7A C7 H7B 109.5 . .
Si3 C7 H7C 109.5 . .
H7A C7 H7C 109.5 . .
H7B C7 H7C 109.5 . .
Si3 C8 H8A 109.5 . .
Si3 C8 H8B 109.5 . .
H8A C8 H8B 109.5 . .
Si3 C8 H8C 109.5 . .
H8A C8 H8C 109.5 . .
H8B C8 H8C 109.5 . .
Si3 C9 H9A 109.5 . .
Si3 C9 H9B 109.5 . .
H9A C9 H9B 109.5 . .
Si3 C9 H9C 109.5 . .
H9A C9 H9C 109.5 . .
H9B C9 H9C 109.5 . .
Si4 C10 K1 174.4(2) . 1_545
Si4 C10 H10A 107(2) . .
K1 C10 H10A 70(2) 1_545 .
Si4 C10 H10B 107(3) . .
K1 C10 H10B 70(3) 1_545 .
H10A C10 H10B 111(3) . .
Si4 C10 H10C 109(3) . .
K1 C10 H10C 77(3) 1_545 .
H10A C10 H10C 114(3) . .
H10B C10 H10C 108(4) . .
Si4 C11 H11A 109.5 . .
Si4 C11 H11B 109.5 . .
H11A C11 H11B 109.5 . .
Si4 C11 H11C 109.5 . .
H11A C11 H11C 109.5 . .
H11B C11 H11C 109.5 . .
Si4 C12 H12A 109.5 . .
Si4 C12 H12B 109.5 . .
H12A C12 H12B 109.5 . .
Si4 C12 H12C 109.5 . .
H12A C12 H12C 109.5 . .
H12B C12 H12C 109.5 . .
Si5 C13 H13A 109.5 . .
Si5 C13 H13B 109.5 . .
H13A C13 H13B 109.5 . .
Si5 C13 H13C 109.5 . .
H13A C13 H13C 109.5 . .
H13B C13 H13C 109.5 . .
Si5 C14 H14A 109.5 . .
Si5 C14 H14B 109.5 . .
H14A C14 H14B 109.5 . .
Si5 C14 H14C 109.5 . .
H14A C14 H14C 109.5 . .
H14B C14 H14C 109.5 . .
Si5 C15 H15A 109.5 . .
Si5 C15 H15B 109.5 . .
H15A C15 H15B 109.5 . .
Si5 C15 H15C 109.5 . .
H15A C15 H15C 109.5 . .
H15B C15 H15C 109.5 . .
Si6 C16 H16A 109.5 . .
Si6 C16 H16B 109.5 . .
H16A C16 H16B 109.5 . .
Si6 C16 H16C 109.5 . .
H16A C16 H16C 109.5 . .
H16B C16 H16C 109.5 . .
Si6 C17 H17A 109.5 . .
Si6 C17 H17B 109.5 . .
H17A C17 H17B 109.5 . .
Si6 C17 H17C 109.5 . .
H17A C17 H17C 109.5 . .
H17B C17 H17C 109.5 . .
Si6 C18 H18A 109.5 . .
Si6 C18 H18B 109.5 . .
H18A C18 H18B 109.5 . .
Si6 C18 H18C 109.5 . .
H18A C18 H18C 109.5 . .
H18B C18 H18C 109.5 . .
C20 C19 H19A 109.5 . .
C20 C19 H19B 109.5 . .
H19A C19 H19B 109.5 . .
C20 C19 H19C 109.5 . .
H19A C19 H19C 109.5 . .
H19B C19 H19C 109.5 . .
C25 C20 C21 118.0(4) . .
C25 C20 C19 121.0(4) . .
C21 C20 C19 121.0(3) . .
C25 C20 K1 80.1(2) . .
C21 C20 K1 73.15(19) . .
C19 C20 K1 116.7(2) . .
C22 C21 C20 121.2(3) . .
C22 C21 K1 76.2(2) . .
C20 C21 K1 82.1(2) . .
C22 C21 H21 119.4 . .
C20 C21 H21 119.4 . .
K1 C21 H21 112.5 . .
C21 C22 C23 120.0(4) . .
C21 C22 K1 78.6(2) . .
C23 C22 K1 79.7(2) . .
C21 C22 H22 120.0 . .
C23 C22 H22 120.0 . .
K1 C22 H22 112.1 . .
C24 C23 C22 119.2(4) . .
C24 C23 K1 82.0(2) . .
C22 C23 K1 75.0(2) . .
C24 C23 H23 120.4 . .
C22 C23 H23 120.4 . .
K1 C23 H23 113.1 . .
C23 C24 C25 120.9(4) . .
C23 C24 K1 73.8(2) . .
C25 C24 K1 79.5(2) . .
C23 C24 H24 119.6 . .
C25 C24 H24 119.6 . .
K1 C24 H24 117.9 . .
C24 C25 C20 120.7(4) . .
C24 C25 K1 76.5(2) . .
C20 C25 K1 75.7(2) . .
C24 C25 H25 119.6 . .
C20 C25 H25 119.6 . .
K1 C25 H25 119.0 . .
C27 C26 H26A 109.5 . .
C27 C26 H26B 109.5 . .
H26A C26 H26B 109.5 . .
C27 C26 H26C 109.5 . .
H26A C26 H26C 109.5 . .
H26B C26 H26C 109.5 . .
C32 C27 C28 117.3(4) . .
C32 C27 C26 122.4(5) . .
C28 C27 C26 120.2(5) . .
C32 C27 K1 73.5(2) . .
C28 C27 K1 77.0(2) . .
C26 C27 K1 120.1(3) . .
C29 C28 C27 120.5(4) . .
C29 C28 K1 75.6(2) . .
C27 C28 K1 78.2(2) . .
C29 C28 H28 119.7 . .
C27 C28 H28 119.7 . .
K1 C28 H28 117.2 . .
C30 C29 C28 120.1(4) . .
C30 C29 K1 75.1(2) . .
C28 C29 K1 79.7(2) . .
C30 C29 H29 119.9 . .
C28 C29 H29 119.9 . .
K1 C29 H29 115.9 . .
C31 C30 C29 120.0(5) . .
C31 C30 K1 76.5(3) . .
C29 C30 K1 80.0(3) . .
C31 C30 H30 120.0 . .
C29 C30 H30 120.0 . .
K1 C30 H30 114.0 . .
C30 C31 C32 120.6(5) . .
C30 C31 K1 78.4(3) . .
C32 C31 K1 79.3(3) . .
C30 C31 H31 119.7 . .
C32 C31 H31 119.7 . .
K1 C31 H31 112.9 . .
C31 C32 C27 121.4(4) . .
C31 C32 K1 75.5(3) . .
C27 C32 K1 81.7(2) . .
C31 C32 H32 119.3 . .
C27 C32 H32 119.3 . .
K1 C32 H32 113.7 . .

loop_
_geom_bond_atom_site_label_1
_geom_bond_atom_site_label_2
_geom_bond_distance
_geom_bond_site_symmetry_2
K1 C31 3.124(5) .
K1 C30 3.147(5) .
K1 C22 3.149(4) .
K1 C32 3.170(4) .
K1 C21 3.179(4) .
K1 C23 3.207(4) .
K1 C29 3.207(4) .
K1 C10 3.227(4) 1_565
K1 C28 3.258(4) .
K1 C27 3.273(4) .
K1 C20 3.290(4) .
K1 C24 3.307(4) .
K1 H1A 3.05(4) .
K1 H1C 2.82(4) .
K1 H4B 2.92(5) .
K1 H4C 2.85(5) .
Si1 N1 1.703(3) .
Si1 C2 1.875(3) .
Si1 C3 1.879(4) .
Si1 C1 1.896(4) .
Si1 Mg1 3.1996(17) .
Si2 N1 1.701(3) .
Si2 C6 1.874(4) .
Si2 C5 1.874(4) .
Si2 C4 1.890(4) .
Si2 Mg1 3.2286(15) .
Si3 N2 1.709(3) .
Si3 C8 1.870(4) .
Si3 C9 1.872(4) .
Si3 C7 1.879(4) .
Si3 Mg1 3.1925(17) .
Si4 N2 1.694(3) .
Si4 C12 1.875(3) .
Si4 C11 1.885(4) .
Si4 C10 1.890(4) .
Si4 Mg1 3.2147(17) .
Si5 N3 1.706(3) .
Si5 C13 1.872(4) .
Si5 C14 1.878(4) .
Si5 C15 1.879(4) .
Si5 Mg1 3.2306(15) .
Si6 N3 1.704(3) .
Si6 C16 1.882(4) .
Si6 C18 1.884(4) .
Si6 C17 1.891(4) .
Si6 Mg1 3.2153(17) .
Mg1 N3 2.017(3) .
Mg1 N2 2.023(3) .
Mg1 N1 2.028(3) .
C1 H1A 0.90(4) .
C1 H1B 0.96(5) .
C1 H1C 0.96(4) .
C2 H2A 0.9800 .
C2 H2B 0.9800 .
C2 H2C 0.9800 .
C3 H3A 0.9800 .
C3 H3B 0.9800 .
C3 H3C 0.9800 .
C4 H4A 0.94(6) .
C4 H4B 1.05(5) .
C4 H4C 0.97(5) .
C5 H5A 0.9800 .
C5 H5B 0.9800 .
C5 H5C 0.9800 .
C6 H6A 0.9800 .
C6 H6B 0.9800 .
C6 H6C 0.9800 .
C7 H7A 0.9800 .
C7 H7B 0.9800 .
C7 H7C 0.9800 .
C8 H8A 0.9800 .
C8 H8B 0.9800 .
C8 H8C 0.9800 .
C9 H9A 0.9800 .
C9 H9B 0.9800 .
C9 H9C 0.9800 .
C10 K1 3.227(4) 1_545
C10 H10A 0.99(4) .
C10 H10B 0.91(5) .
C10 H10C 0.93(5) .
C11 H11A 0.9800 .
C11 H11B 0.9800 .
C11 H11C 0.9800 .
C12 H12A 0.9800 .
C12 H12B 0.9800 .
C12 H12C 0.9800 .
C13 H13A 0.9800 .
C13 H13B 0.9800 .
C13 H13C 0.9800 .
C14 H14A 0.9800 .
C14 H14B 0.9800 .
C14 H14C 0.9800 .
C15 H15A 0.9800 .
C15 H15B 0.9800 .
C15 H15C 0.9800 .
C16 H16A 0.9800 .
C16 H16B 0.9800 .
C16 H16C 0.9800 .
C17 H17A 0.9800 .
C17 H17B 0.9800 .
C17 H17C 0.9800 .
C18 H18A 0.9800 .
C18 H18B 0.9800 .
C18 H18C 0.9800 .
C19 C20 1.508(5) .
C19 H19A 0.9800 .
C19 H19B 0.9800 .
C19 H19C 0.9800 .
C20 C25 1.390(5) .
C20 C21 1.391(5) .
C21 C22 1.379(5) .
C21 H21 0.9500 .
C22 C23 1.393(6) .
C22 H22 0.9500 .
C23 C24 1.370(6) .
C23 H23 0.9500 .
C24 C25 1.382(6) .
C24 H24 0.9500 .
C25 H25 0.9500 .
C26 C27 1.509(6) .
C26 H26A 0.9800 .
C26 H26B 0.9800 .
C26 H26C 0.9800 .
C27 C32 1.387(7) .
C27 C28 1.403(6) .
C28 C29 1.388(6) .
C28 H28 0.9500 .
C29 C30 1.369(7) .
C29 H29 0.9500 .
C30 C31 1.361(7) .
C30 H30 0.9500 .
C31 C32 1.372(7) .
C31 H31 0.9500 .
C32 H32 0.9500 .

loop_
_geom_torsion_atom_site_label_1
_geom_torsion_atom_site_label_2
_geom_torsion_atom_site_label_3
_geom_torsion_atom_site_label_4
_geom_torsion
_geom_torsion_site_symmetry_1
_geom_torsion_site_symmetry_4
N2 Si3 Mg1 N3 -73.6(2) . .
C8 Si3 Mg1 N3 96.26(17) . .
C9 Si3 Mg1 N3 -4.8(2) . .
C7 Si3 Mg1 N3 -162.47(18) . .
C8 Si3 Mg1 N2 169.8(2) . .
C9 Si3 Mg1 N2 68.8(2) . .
C7 Si3 Mg1 N2 -88.9(2) . .
N2 Si3 Mg1 N1 131.87(18) . .
C8 Si3 Mg1 N1 -58.29(15) . .
C9 Si3 Mg1 N1 -159.4(2) . .
C7 Si3 Mg1 N1 42.99(17) . .
N2 Si3 Mg1 Si1 160.35(16) . .
C8 Si3 Mg1 Si1 -29.81(13) . .
C9 Si3 Mg1 Si1 -130.90(19) . .
C7 Si3 Mg1 Si1 71.46(15) . .
N2 Si3 Mg1 Si4 -0.70(15) . .
C8 Si3 Mg1 Si4 169.14(13) . .
C9 Si3 Mg1 Si4 68.05(19) . .
C7 Si3 Mg1 Si4 -89.59(15) . .
N2 Si3 Mg1 Si6 -53.40(19) . .
C8 Si3 Mg1 Si6 116.43(16) . .
C9 Si3 Mg1 Si6 15.4(2) . .
C7 Si3 Mg1 Si6 -142.29(17) . .
N2 Si3 Mg1 Si2 105.68(16) . .
C8 Si3 Mg1 Si2 -84.48(13) . .
C9 Si3 Mg1 Si2 174.43(18) . .
C7 Si3 Mg1 Si2 16.79(15) . .
N2 Si3 Mg1 Si5 -81.48(16) . .
C8 Si3 Mg1 Si5 88.35(13) . .
C9 Si3 Mg1 Si5 -12.73(19) . .
C7 Si3 Mg1 Si5 -170.37(15) . .
N1 Si1 Mg1 N3 135.08(19) . .
C2 Si1 Mg1 N3 -52.93(14) . .
C3 Si1 Mg1 N3 -154.84(18) . .
C1 Si1 Mg1 N3 48.55(18) . .
N1 Si1 Mg1 N2 -69.9(2) . .
C2 Si1 Mg1 N2 102.12(16) . .
C3 Si1 Mg1 N2 0.2(2) . .
C1 Si1 Mg1 N2 -156.40(19) . .
C2 Si1 Mg1 N1 172.0(2) . .
C3 Si1 Mg1 N1 70.1(2) . .
C1 Si1 Mg1 N1 -86.5(2) . .
N1 Si1 Mg1 Si3 -82.61(17) . .
C2 Si1 Mg1 Si3 89.37(12) . .
C3 Si1 Mg1 Si3 -12.53(17) . .
C1 Si1 Mg1 Si3 -169.14(15) . .
N1 Si1 Mg1 Si4 -41.34(18) . .
C2 Si1 Mg1 Si4 130.64(15) . .
C3 Si1 Mg1 Si4 28.7(2) . .
C1 Si1 Mg1 Si4 -127.88(17) . .
N1 Si1 Mg1 Si6 109.59(17) . .
C2 Si1 Mg1 Si6 -78.43(12) . .
C3 Si1 Mg1 Si6 179.66(16) . .
C1 Si1 Mg1 Si6 23.05(16) . .
N1 Si1 Mg1 Si2 -0.49(16) . .
C2 Si1 Mg1 Si2 171.49(12) . .
C3 Si1 Mg1 Si2 69.58(17) . .
C1 Si1 Mg1 Si2 -87.03(16) . .
N1 Si1 Mg1 Si5 162.17(17) . .
C2 Si1 Mg1 Si5 -25.85(12) . .
C3 Si1 Mg1 Si5 -127.76(17) . .
C1 Si1 Mg1 Si5 75.63(16) . .
N2 Si4 Mg1 N3 134.61(18) . .
C12 Si4 Mg1 N3 -53.07(14) . .
C11 Si4 Mg1 N3 49.37(16) . .
C10 Si4 Mg1 N3 -153.13(18) . .
C12 Si4 Mg1 N2 172.3(2) . .
C11 Si4 Mg1 N2 -85.2(2) . .
C10 Si4 Mg1 N2 72.3(2) . .
N2 Si4 Mg1 N1 -73.5(2) . .
C12 Si4 Mg1 N1 98.86(16) . .
C11 Si4 Mg1 N1 -158.70(17) . .
C10 Si4 Mg1 N1 -1.2(2) . .
N2 Si4 Mg1 Si3 0.72(16) . .
C12 Si4 Mg1 Si3 173.04(12) . .
C11 Si4 Mg1 Si3 -84.52(14) . .
C10 Si4 Mg1 Si3 72.98(16) . .
N2 Si4 Mg1 Si1 -48.95(19) . .
C12 Si4 Mg1 Si1 123.37(15) . .
C11 Si4 Mg1 Si1 -134.19(16) . .
C10 Si4 Mg1 Si1 23.3(2) . .
N2 Si4 Mg1 Si6 162.03(17) . .
C12 Si4 Mg1 Si6 -25.65(11) . .
C11 Si4 Mg1 Si6 76.79(15) . .
C10 Si4 Mg1 Si6 -125.71(16) . .
N2 Si4 Mg1 Si2 -82.87(17) . .
C12 Si4 Mg1 Si2 89.45(12) . .
C11 Si4 Mg1 Si2 -168.11(14) . .
C10 Si4 Mg1 Si2 -10.61(16) . .
N2 Si4 Mg1 Si5 109.11(17) . .
C12 Si4 Mg1 Si5 -78.57(11) . .
C11 Si4 Mg1 Si5 23.87(14) . .
C10 Si4 Mg1 Si5 -178.63(16) . .
C16 Si6 Mg1 N3 63.7(2) . .
C18 Si6 Mg1 N3 164.9(2) . .
C17 Si6 Mg1 N3 -93.2(2) . .
N3 Si6 Mg1 N2 -66.1(2) . .
C16 Si6 Mg1 N2 -2.3(2) . .
C18 Si6 Mg1 N2 98.81(19) . .
C17 Si6 Mg1 N2 -159.25(19) . .
N3 Si6 Mg1 N1 141.27(19) . .
C16 Si6 Mg1 N1 -154.99(19) . .
C18 Si6 Mg1 N1 -53.84(16) . .
C17 Si6 Mg1 N1 48.10(17) . .
N3 Si6 Mg1 Si3 -33.48(19) . .
C16 Si6 Mg1 Si3 30.3(2) . .
C18 Si6 Mg1 Si3 131.41(18) . .
C17 Si6 Mg1 Si3 -126.65(18) . .
N3 Si6 Mg1 Si1 114.47(17) . .
C16 Si6 Mg1 Si1 178.21(17) . .
C18 Si6 Mg1 Si1 -80.63(15) . .
C17 Si6 Mg1 Si1 21.31(15) . .
N3 Si6 Mg1 Si4 -77.62(17) . .
C16 Si6 Mg1 Si4 -13.88(18) . .
C18 Si6 Mg1 Si4 87.28(15) . .
C17 Si6 Mg1 Si4 -170.78(15) . .
N3 Si6 Mg1 Si2 168.43(17) . .
C16 Si6 Mg1 Si2 -127.83(17) . .
C18 Si6 Mg1 Si2 -26.67(15) . .
C17 Si6 Mg1 Si2 75.27(16) . .
N3 Si6 Mg1 Si5 0.19(16) . .
C16 Si6 Mg1 Si5 63.93(17) . .
C18 Si6 Mg1 Si5 165.08(15) . .
C17 Si6 Mg1 Si5 -92.98(16) . .
N1 Si2 Mg1 N3 -71.6(2) . .
C6 Si2 Mg1 N3 -159.89(19) . .
C5 Si2 Mg1 N3 97.69(17) . .
C4 Si2 Mg1 N3 -3.9(2) . .
N1 Si2 Mg1 N2 136.90(19) . .
C6 Si2 Mg1 N2 48.62(18) . .
C5 Si2 Mg1 N2 -53.80(15) . .
C4 Si2 Mg1 N2 -155.4(2) . .
C6 Si2 Mg1 N1 -88.3(2) . .
C5 Si2 Mg1 N1 169.3(2) . .
C4 Si2 Mg1 N1 67.7(3) . .
N1 Si2 Mg1 Si3 109.16(17) . .
C6 Si2 Mg1 Si3 20.88(16) . .
C5 Si2 Mg1 Si3 -81.54(13) . .
C4 Si2 Mg1 Si3 176.84(19) . .
N1 Si2 Mg1 Si1 0.50(16) . .
C6 Si2 Mg1 Si1 -87.78(16) . .
C5 Si2 Mg1 Si1 169.80(13) . .
C4 Si2 Mg1 Si1 68.18(19) . .
N1 Si2 Mg1 Si4 164.48(17) . .
C6 Si2 Mg1 Si4 76.20(16) . .
C5 Si2 Mg1 Si4 -26.23(13) . .
C4 Si2 Mg1 Si4 -127.84(19) . .
N1 Si2 Mg1 Si6 -79.01(17) . .
C6 Si2 Mg1 Si6 -167.29(16) . .
C5 Si2 Mg1 Si6 90.29(13) . .
C4 Si2 Mg1 Si6 -11.3(2) . .
N1 Si2 Mg1 Si5 -51.2(2) . .
C6 Si2 Mg1 Si5 -139.45(18) . .
C5 Si2 Mg1 Si5 118.13(17) . .
C4 Si2 Mg1 Si5 16.5(2) . .
C13 Si5 Mg1 N3 160.4(2) . .
C14 Si5 Mg1 N3 -95.7(2) . .
C15 Si5 Mg1 N3 56.3(3) . .
N3 Si5 Mg1 N2 138.62(19) . .
C13 Si5 Mg1 N2 -61.02(16) . .
C14 Si5 Mg1 N2 42.92(18) . .
C15 Si5 Mg1 N2 -165.1(2) . .
N3 Si5 Mg1 N1 -64.7(2) . .
C13 Si5 Mg1 N1 95.67(19) . .
C14 Si5 Mg1 N1 -160.4(2) . .
C15 Si5 Mg1 N1 -8.4(2) . .
N3 Si5 Mg1 Si3 167.14(17) . .
C13 Si5 Mg1 Si3 -32.50(14) . .
C14 Si5 Mg1 Si3 71.45(17) . .
C15 Si5 Mg1 Si3 -136.57(19) . .
N3 Si5 Mg1 Si1 -76.84(17) . .
C13 Si5 Mg1 Si1 83.52(15) . .
C14 Si5 Mg1 Si1 -172.54(16) . .
C15 Si5 Mg1 Si1 -20.6(2) . .
N3 Si5 Mg1 Si4 112.50(17) . .
C13 Si5 Mg1 Si4 -87.15(14) . .
C14 Si5 Mg1 Si4 16.80(16) . .
C15 Si5 Mg1 Si4 168.78(19) . .
N3 Si5 Mg1 Si6 -0.19(17) . .
C13 Si5 Mg1 Si6 160.17(15) . .
C14 Si5 Mg1 Si6 -95.89(16) . .
C15 Si5 Mg1 Si6 56.1(2) . .
N3 Si5 Mg1 Si2 -33.3(2) . .
C13 Si5 Mg1 Si2 127.04(18) . .
C14 Si5 Mg1 Si2 -129.02(19) . .
C15 Si5 Mg1 Si2 23.0(2) . .
C6 Si2 N1 Si1 -69.5(2) . .
C5 Si2 N1 Si1 169.52(18) . .
C4 Si2 N1 Si1 51.0(3) . .
Mg1 Si2 N1 Si1 -179.1(3) . .
C6 Si2 N1 Mg1 109.6(2) . .
C5 Si2 N1 Mg1 -11.4(2) . .
C4 Si2 N1 Mg1 -129.9(2) . .
C2 Si1 N1 Si2 170.68(18) . .
C3 Si1 N1 Si2 49.0(2) . .
C1 Si1 N1 Si2 -69.8(2) . .
Mg1 Si1 N1 Si2 179.1(3) . .
C2 Si1 N1 Mg1 -8.4(2) . .
C3 Si1 N1 Mg1 -130.13(18) . .
C1 Si1 N1 Mg1 111.1(2) . .
N3 Mg1 N1 Si2 127.33(16) . .
N2 Mg1 N1 Si2 -50.4(2) . .
Si3 Mg1 N1 Si2 -74.41(16) . .
Si1 Mg1 N1 Si2 -179.1(3) . .
Si4 Mg1 N1 Si2 -20.1(2) . .
Si6 Mg1 N1 Si2 107.63(15) . .
Si5 Mg1 N1 Si2 156.11(10) . .
N3 Mg1 N1 Si1 -53.6(2) . .
N2 Mg1 N1 Si1 128.67(15) . .
Si3 Mg1 N1 Si1 104.71(14) . .
Si4 Mg1 N1 Si1 158.99(10) . .
Si6 Mg1 N1 Si1 -73.26(15) . .
Si2 Mg1 N1 Si1 179.1(3) . .
Si5 Mg1 N1 Si1 -24.8(2) . .
C12 Si4 N2 Si3 173.25(17) . .
C11 Si4 N2 Si3 -65.4(2) . .
C10 Si4 N2 Si3 55.1(2) . .
Mg1 Si4 N2 Si3 -178.7(3) . .
C12 Si4 N2 Mg1 -8.1(2) . .
C11 Si4 N2 Mg1 113.22(18) . .
C10 Si4 N2 Mg1 -126.25(18) . .
C8 Si3 N2 Si4 168.08(18) . .
C9 Si3 N2 Si4 47.9(2) . .
C7 Si3 N2 Si4 -72.5(2) . .
Mg1 Si3 N2 Si4 178.7(3) . .
C8 Si3 N2 Mg1 -10.6(2) . .
C9 Si3 N2 Mg1 -130.78(19) . .
C7 Si3 N2 Mg1 108.81(19) . .
N3 Mg1 N2 Si4 -53.3(2) . .
N1 Mg1 N2 Si4 124.49(16) . .
Si3 Mg1 N2 Si4 -178.7(3) . .
Si1 Mg1 N2 Si4 154.95(10) . .
Si6 Mg1 N2 Si4 -24.3(2) . .
Si2 Mg1 N2 Si4 103.46(15) . .
Si5 Mg1 N2 Si4 -73.63(15) . .
N3 Mg1 N2 Si3 125.43(15) . .
N1 Mg1 N2 Si3 -56.77(19) . .
Si1 Mg1 N2 Si3 -26.3(2) . .
Si4 Mg1 N2 Si3 178.7(3) . .
Si6 Mg1 N2 Si3 154.47(10) . .
Si2 Mg1 N2 Si3 -77.79(15) . .
Si5 Mg1 N2 Si3 105.12(14) . .
C16 Si6 N3 Si5 45.5(2) . .
C18 Si6 N3 Si5 164.4(2) . .
C17 Si6 N3 Si5 -76.9(2) . .
Mg1 Si6 N3 Si5 -179.7(3) . .
C16 Si6 N3 Mg1 -134.85(18) . .
C18 Si6 N3 Mg1 -15.9(2) . .
C17 Si6 N3 Mg1 102.8(2) . .
C13 Si5 N3 Si6 158.8(2) . .
C14 Si5 N3 Si6 -80.4(2) . .
C15 Si5 N3 Si6 38.4(2) . .
Mg1 Si5 N3 Si6 179.7(3) . .
C13 Si5 N3 Mg1 -20.9(2) . .
C14 Si5 N3 Mg1 99.9(2) . .
C15 Si5 N3 Mg1 -141.21(19) . .
N2 Mg1 N3 Si6 131.89(16) . .
N1 Mg1 N3 Si6 -45.9(2) . .
Si3 Mg1 N3 Si6 163.51(10) . .
Si1 Mg1 N3 Si6 -68.68(16) . .
Si4 Mg1 N3 Si6 109.84(15) . .
Si2 Mg1 N3 Si6 -15.5(2) . .
Si5 Mg1 N3 Si6 -179.7(3) . .
N2 Mg1 N3 Si5 -48.4(2) . .
N1 Mg1 N3 Si5 133.79(16) . .
Si3 Mg1 N3 Si5 -16.8(2) . .
Si1 Mg1 N3 Si5 110.99(15) . .
Si4 Mg1 N3 Si5 -70.50(16) . .
Si6 Mg1 N3 Si5 179.7(3) . .
Si2 Mg1 N3 Si5 164.21(10) . .
N1 Si1 C1 K1 34.7(4) . .
C2 Si1 C1 K1 157.2(3) . .
C3 Si1 C1 K1 -90.2(3) . .
Mg1 Si1 C1 K1 72.2(3) . .
C31 K1 C1 Si1 108.6(3) . .
C30 K1 C1 Si1 117.7(3) . .
C22 K1 C1 Si1 -73.0(3) . .
C32 K1 C1 Si1 77.5(3) . .
C21 K1 C1 Si1 -100.9(3) . .
C23 K1 C1 Si1 -46.8(4) . .
C29 K1 C1 Si1 102.6(3) . .
C10 K1 C1 Si1 -162.3(3) 1_565 .
C28 K1 C1 Si1 77.7(3) . .
C27 K1 C1 Si1 65.0(3) . .
C20 K1 C1 Si1 -119.6(3) . .
C24 K1 C1 Si1 -36.7(5) . .
N1 Si2 C4 K1 5.8(4) . .
C6 Si2 C4 K1 131.6(4) . .
C5 Si2 C4 K1 -116.7(4) . .
Mg1 Si2 C4 K1 -27.2(5) . .
C31 K1 C4 Si2 -139.9(4) . .
C30 K1 C4 Si2 -111.3(4) . .
C22 K1 C4 Si2 96.6(4) . .
C32 K1 C4 Si2 -151.4(4) . .
C21 K1 C4 Si2 91.9(4) . .
C23 K1 C4 Si2 120.2(4) . .
C29 K1 C4 Si2 -100.1(4) . .
C10 K1 C4 Si2 -1.4(5) 1_565 .
C28 K1 C4 Si2 -113.1(4) . .
C27 K1 C4 Si2 -138.8(4) . .
C20 K1 C4 Si2 114.1(4) . .
C24 K1 C4 Si2 139.6(4) . .
N2 Si4 C10 K1 0(2) . 1_545
C12 Si4 C10 K1 -122(2) . 1_545
C11 Si4 C10 K1 126(2) . 1_545
Mg1 Si4 C10 K1 -35(2) . 1_545
C31 K1 C20 C25 -54.0(3) . .
C30 K1 C20 C25 -72.9(3) . .
C22 K1 C20 C25 93.3(3) . .
C32 K1 C20 C25 -29.7(3) . .
C21 K1 C20 C25 123.4(4) . .
C23 K1 C20 C25 60.0(3) . .
C29 K1 C20 C25 -69.6(3) . .
C10 K1 C20 C25 -154.6(3) 1_565 .
C28 K1 C20 C25 -39.4(3) . .
C27 K1 C20 C25 -20.8(3) . .
C24 K1 C20 C25 28.5(2) . .
C31 K1 C20 C21 -177.5(2) . .
C30 K1 C20 C21 163.7(2) . .
C22 K1 C20 C21 -30.2(2) . .
C32 K1 C20 C21 -153.1(2) . .
C23 K1 C20 C21 -63.4(2) . .
C29 K1 C20 C21 167.0(2) . .
C10 K1 C20 C21 82.0(2) 1_565 .
C28 K1 C20 C21 -162.9(2) . .
C27 K1 C20 C21 -144.2(2) . .
C24 K1 C20 C21 -95.0(3) . .
C31 K1 C20 C19 65.8(3) . .
C30 K1 C20 C19 47.0(3) . .
C22 K1 C20 C19 -146.9(3) . .
C32 K1 C20 C19 90.2(3) . .
C21 K1 C20 C19 -116.7(4) . .
C23 K1 C20 C19 179.8(3) . .
C29 K1 C20 C19 50.3(3) . .
C10 K1 C20 C19 -34.7(3) 1_565 .
C28 K1 C20 C19 80.4(3) . .
C27 K1 C20 C19 99.1(3) . .
C24 K1 C20 C19 148.3(4) . .
C25 C20 C21 C22 -0.1(5) . .
C19 C20 C21 C22 180.0(4) . .
K1 C20 C21 C22 68.5(3) . .
C25 C20 C21 K1 -68.6(3) . .
C19 C20 C21 K1 111.4(3) . .
C31 K1 C21 C22 -122.3(3) . .
C30 K1 C21 C22 -144.3(3) . .
C32 K1 C21 C22 -95.8(3) . .
C23 K1 C21 C22 -30.7(2) . .
C29 K1 C21 C22 -145.6(3) . .
C10 K1 C21 C22 142.6(3) 1_565 .
C28 K1 C21 C22 -93.8(3) . .
C27 K1 C21 C22 -78.7(3) . .
C20 K1 C21 C22 -124.9(3) . .
C24 K1 C21 C22 -63.0(3) . .
C31 K1 C21 C20 2.6(3) . .
C30 K1 C21 C20 -19.4(3) . .
C22 K1 C21 C20 124.9(3) . .
C32 K1 C21 C20 29.1(3) . .
C23 K1 C21 C20 94.2(3) . .
C29 K1 C21 C20 -20.7(3) . .
C10 K1 C21 C20 -92.5(2) 1_565 .
C28 K1 C21 C20 31.2(4) . .
C27 K1 C21 C20 46.3(3) . .
C24 K1 C21 C20 62.0(2) . .
C20 C21 C22 C23 -0.8(6) . .
K1 C21 C22 C23 70.9(3) . .
C20 C21 C22 K1 -71.7(3) . .
C31 K1 C22 C21 67.7(3) . .
C30 K1 C22 C21 52.1(3) . .
C32 K1 C22 C21 94.4(3) . .
C23 K1 C22 C21 123.7(4) . .
C29 K1 C22 C21 83.8(4) . .
C10 K1 C22 C21 -36.4(3) 1_565 .
C28 K1 C22 C21 130.6(3) . .
C27 K1 C22 C21 119.6(2) . .
C20 K1 C22 C21 29.6(2) . .
C24 K1 C22 C21 93.6(3) . .
C31 K1 C22 C23 -56.0(3) . .
C30 K1 C22 C23 -71.6(3) . .
C32 K1 C22 C23 -29.3(3) . .
C21 K1 C22 C23 -123.7(4) . .
C29 K1 C22 C23 -39.8(5) . .
C10 K1 C22 C23 -160.1(3) 1_565 .
C28 K1 C22 C23 6.9(4) . .
C27 K1 C22 C23 -4.0(3) . .
C20 K1 C22 C23 -94.0(3) . .
C24 K1 C22 C23 -30.1(2) . .
C21 C22 C23 C24 1.4(6) . .
K1 C22 C23 C24 71.7(4) . .
C21 C22 C23 K1 -70.3(3) . .
C31 K1 C23 C24 8.9(3) . .
C30 K1 C23 C24 7.9(3) . .
C22 K1 C23 C24 -123.2(4) . .
C32 K1 C23 C24 29.8(3) . .
C21 K1 C23 C24 -92.6(3) . .
C29 K1 C23 C24 39.5(3) . .
C10 K1 C23 C24 -100.2(3) 1_565 .
C28 K1 C23 C24 61.3(3) . .
C27 K1 C23 C24 53.4(3) . .
C20 K1 C23 C24 -60.1(2) . .
C31 K1 C23 C22 132.1(3) . .
C30 K1 C23 C22 131.1(3) . .
C32 K1 C23 C22 153.0(3) . .
C21 K1 C23 C22 30.5(2) . .
C29 K1 C23 C22 162.7(2) . .
C10 K1 C23 C22 23.0(3) 1_565 .
C28 K1 C23 C22 -175.5(2) . .
C27 K1 C23 C22 176.6(3) . .
C20 K1 C23 C22 63.1(2) . .
C24 K1 C23 C22 123.2(4) . .
C22 C23 C24 C25 -1.1(6) . .
K1 C23 C24 C25 66.7(4) . .
C22 C23 C24 K1 -67.8(3) . .
C31 K1 C24 C23 -171.2(3) . .
C30 K1 C24 C23 -173.6(2) . .
C22 K1 C24 C23 31.5(2) . .
C32 K1 C24 C23 -147.7(3) . .
C21 K1 C24 C23 65.1(2) . .
C29 K1 C24 C23 -151.9(2) . .
C10 K1 C24 C23 94.5(3) 1_565 .
C28 K1 C24 C23 -128.0(2) . .
C27 K1 C24 C23 -126.7(3) . .
C20 K1 C24 C23 98.0(3) . .
C31 K1 C24 C25 62.1(3) . .
C30 K1 C24 C25 59.7(3) . .
C22 K1 C24 C25 -95.2(3) . .
C32 K1 C24 C25 85.6(3) . .
C21 K1 C24 C25 -61.6(2) . .
C23 K1 C24 C25 -126.7(4) . .
C29 K1 C24 C25 81.4(3) . .
C10 K1 C24 C25 -32.2(3) 1_565 .
C28 K1 C24 C25 105.3(2) . .
C27 K1 C24 C25 106.6(3) . .
C20 K1 C24 C25 -28.7(2) . .
C23 C24 C25 C20 0.3(6) . .
K1 C24 C25 C20 64.0(3) . .
C23 C24 C25 K1 -63.8(4) . .
C21 C20 C25 C24 0.3(5) . .
C19 C20 C25 C24 -179.7(4) . .
K1 C20 C25 C24 -64.4(3) . .
C21 C20 C25 K1 64.8(3) . .
C19 C20 C25 K1 -115.3(3) . .
C31 K1 C25 C24 -111.9(3) . .
C30 K1 C25 C24 -123.4(3) . .
C22 K1 C25 C24 62.6(3) . .
C32 K1 C25 C24 -84.9(3) . .
C21 K1 C25 C24 96.1(3) . .
C23 K1 C25 C24 29.0(2) . .
C29 K1 C25 C24 -110.3(3) . .
C10 K1 C25 C24 152.5(2) 1_565 .
C28 K1 C25 C24 -83.4(3) . .
C27 K1 C25 C24 -72.0(3) . .
C20 K1 C25 C24 127.1(4) . .
C31 K1 C25 C20 121.0(3) . .
C30 K1 C25 C20 109.5(3) . .
C22 K1 C25 C20 -64.5(2) . .
C32 K1 C25 C20 147.9(3) . .
C21 K1 C25 C20 -31.0(2) . .
C23 K1 C25 C20 -98.2(3) . .
C29 K1 C25 C20 122.6(2) . .
C10 K1 C25 C20 25.4(3) 1_565 .
C28 K1 C25 C20 149.5(2) . .
C27 K1 C25 C20 160.9(3) . .
C24 K1 C25 C20 -127.1(4) . .
C31 K1 C27 C32 29.8(3) . .
C30 K1 C27 C32 62.5(3) . .
C22 K1 C27 C32 -70.5(3) . .
C21 K1 C27 C32 -40.8(3) . .
C23 K1 C27 C32 -72.3(3) . .
C29 K1 C27 C32 94.8(3) . .
C10 K1 C27 C32 75.1(3) 1_565 .
C28 K1 C27 C32 124.0(4) . .
C20 K1 C27 C32 -21.6(3) . .
C24 K1 C27 C32 -52.9(3) . .
C31 K1 C27 C28 -94.2(3) . .
C30 K1 C27 C28 -61.5(3) . .
C22 K1 C27 C28 165.4(3) . .
C32 K1 C27 C28 -124.0(4) . .
C21 K1 C27 C28 -164.8(2) . .
C23 K1 C27 C28 163.7(3) . .
C29 K1 C27 C28 -29.2(3) . .
C10 K1 C27 C28 -49.0(3) 1_565 .
C20 K1 C27 C28 -145.7(3) . .
C24 K1 C27 C28 -176.9(3) . .
C31 K1 C27 C26 148.2(5) . .
C30 K1 C27 C26 -179.2(5) . .
C22 K1 C27 C26 47.8(5) . .
C32 K1 C27 C26 118.3(6) . .
C21 K1 C27 C26 77.5(5) . .
C23 K1 C27 C26 46.1(5) . .
C29 K1 C27 C26 -146.8(5) . .
C10 K1 C27 C26 -166.6(4) 1_565 .
C28 K1 C27 C26 -117.6(6) . .
C20 K1 C27 C26 96.7(5) . .
C24 K1 C27 C26 65.4(5) . .
C32 C27 C28 C29 1.8(6) . .
C26 C27 C28 C29 -177.3(4) . .
K1 C27 C28 C29 65.2(3) . .
C32 C27 C28 K1 -63.4(3) . .
C26 C27 C28 K1 117.4(4) . .
C31 K1 C28 C29 -62.7(3) . .
C30 K1 C28 C29 -29.8(3) . .
C22 K1 C28 C29 -148.6(3) . .
C32 K1 C28 C29 -95.8(3) . .
C21 K1 C28 C29 -98.6(3) . .
C23 K1 C28 C29 -145.1(3) . .
C10 K1 C28 C29 17.1(3) 1_565 .
C27 K1 C28 C29 -126.1(4) . .
C20 K1 C28 C29 -81.6(3) . .
C24 K1 C28 C29 -123.0(3) . .
C31 K1 C28 C27 63.4(3) . .
C30 K1 C28 C27 96.3(3) . .
C22 K1 C28 C27 -22.5(4) . .
C32 K1 C28 C27 30.3(3) . .
C21 K1 C28 C27 27.6(4) . .
C23 K1 C28 C27 -19.0(3) . .
C29 K1 C28 C27 126.1(4) . .
C10 K1 C28 C27 143.2(3) 1_565 .
C20 K1 C28 C27 44.6(3) . .
C24 K1 C28 C27 3.2(3) . .
C27 C28 C29 C30 -0.6(6) . .
K1 C28 C29 C30 66.0(4) . .
C27 C28 C29 K1 -66.6(3) . .
C31 K1 C29 C30 -30.3(3) . .
C22 K1 C29 C30 -50.7(5) . .
C32 K1 C29 C30 -63.4(3) . .
C21 K1 C29 C30 2.6(4) . .
C23 K1 C29 C30 -75.9(3) . .
C10 K1 C29 C30 70.1(3) 1_565 .
C28 K1 C29 C30 -125.2(4) . .
C27 K1 C29 C30 -95.9(3) . .
C20 K1 C29 C30 -7.7(3) . .
C24 K1 C29 C30 -58.4(3) . .
C31 K1 C29 C28 94.9(3) . .
C30 K1 C29 C28 125.2(4) . .
C22 K1 C29 C28 74.4(5) . .
C32 K1 C29 C28 61.8(3) . .
C21 K1 C29 C28 127.8(3) . .
C23 K1 C29 C28 49.3(4) . .
C10 K1 C29 C28 -164.7(3) 1_565 .
C27 K1 C29 C28 29.2(3) . .
C20 K1 C29 C28 117.5(3) . .
C24 K1 C29 C28 66.8(3) . .
C28 C29 C30 C31 -0.5(7) . .
K1 C29 C30 C31 67.9(4) . .
C28 C29 C30 K1 -68.4(4) . .
C22 K1 C30 C31 33.6(4) . .
C32 K1 C30 C31 -30.2(3) . .
C21 K1 C30 C31 57.3(4) . .
C23 K1 C30 C31 2.2(4) . .
C29 K1 C30 C31 -124.4(5) . .
C10 K1 C30 C31 126.5(3) 1_565 .
C28 K1 C30 C31 -94.7(4) . .
C27 K1 C30 C31 -62.5(3) . .
C20 K1 C30 C31 49.2(3) . .
C24 K1 C30 C31 5.6(4) . .
C31 K1 C30 C29 124.4(5) . .
C22 K1 C30 C29 158.0(2) . .
C32 K1 C30 C29 94.2(3) . .
C21 K1 C30 C29 -178.4(2) . .
C23 K1 C30 C29 126.6(3) . .
C10 K1 C30 C29 -109.1(3) 1_565 .
C28 K1 C30 C29 29.7(2) . .
C27 K1 C30 C29 61.9(3) . .
C20 K1 C30 C29 173.6(3) . .
C24 K1 C30 C29 129.9(3) . .
C29 C30 C31 C32 0.2(7) . .
K1 C30 C31 C32 70.1(4) . .
C29 C30 C31 K1 -69.8(4) . .
C22 K1 C31 C30 -156.8(3) . .
C32 K1 C31 C30 124.6(5) . .
C21 K1 C31 C30 -132.4(3) . .
C23 K1 C31 C30 -178.2(3) . .
C29 K1 C31 C30 30.1(3) . .
C10 K1 C31 C30 -54.0(3) 1_565 .
C28 K1 C31 C30 62.6(3) . .
C27 K1 C31 C30 95.2(4) . .
C20 K1 C31 C30 -131.3(3) . .
C24 K1 C31 C30 -174.5(3) . .
C30 K1 C31 C32 -124.6(5) . .
C22 K1 C31 C32 78.6(3) . .
C21 K1 C31 C32 103.0(3) . .
C23 K1 C31 C32 57.2(3) . .
C29 K1 C31 C32 -94.5(3) . .
C10 K1 C31 C32 -178.6(3) 1_565 .
C28 K1 C31 C32 -62.0(3) . .
C27 K1 C31 C32 -29.4(3) . .
C20 K1 C31 C32 104.1(3) . .
C24 K1 C31 C32 60.9(3) . .
C30 C31 C32 C27 1.1(7) . .
K1 C31 C32 C27 70.7(4) . .
C30 C31 C32 K1 -69.6(4) . .
C28 C27 C32 C31 -2.1(6) . .
C26 C27 C32 C31 177.1(4) . .
K1 C27 C32 C31 -67.4(4) . .
C28 C27 C32 K1 65.3(3) . .
C26 C27 C32 K1 -115.5(4) . .
C30 K1 C32 C31 30.0(3) . .
C22 K1 C32 C31 -113.2(3) . .
C21 K1 C32 C31 -86.1(3) . .
C23 K1 C32 C31 -125.3(3) . .
C29 K1 C32 C31 62.7(3) . .
C10 K1 C32 C31 1.7(4) 1_565 .
C28 K1 C32 C31 95.1(3) . .
C27 K1 C32 C31 125.5(4) . .
C20 K1 C32 C31 -74.3(3) . .
C24 K1 C32 C31 -112.7(3) . .
C31 K1 C32 C27 -125.5(4) . .
C30 K1 C32 C27 -95.4(3) . .
C22 K1 C32 C27 121.3(3) . .
C21 K1 C32 C27 148.4(2) . .
C23 K1 C32 C27 109.2(3) . .
C29 K1 C32 C27 -62.8(3) . .
C10 K1 C32 C27 -123.8(3) 1_565 .
C28 K1 C32 C27 -30.3(2) . .
C20 K1 C32 C27 160.2(3) . .
C24 K1 C32 C27 121.9(3) . .
